data_1513089
loop_
_publ_author_name
'Ye, H.-Q.'
'Peng, Y.'
'Li, Z.'
'Wang, C.-C.'
'Zheng, Y.-X.'
'Motevalli, M.'
'Wyatt, P. B.'
'Gillin, W. P.'
'Hern\'andez, I.'

_publ_section_title
;
 Effect of Fluorination on the Radiative Properties of Er3+Organic
 Complexes: An Opto-Structural Correlation Study
;
_journal_issue 45
_journal_name_full 'The Journal of Physical Chemistry C'
_journal_page_first 23970
_journal_paper_doi 10.1021/jp4093282
_journal_volume 117
_journal_year 2013
_chemical_formula_moiety 'C15 H25 Er O8, C2 H6 O1, H2 O'
_chemical_formula_sum 'C17 H33 Er O10'
_chemical_formula_weight 564.69
_space_group_crystal_system monoclinic
_space_group_IT_number 14
_space_group_name_Hall '-P 2yn'
_space_group_name_H-M_alt 'P 1 21/n 1'
_symmetry_Int_Tables_number 14
_symmetry_space_group_name_Hall '-P 2yn'
_symmetry_space_group_name_H-M 'P 1 21/n 1'
_atom_sites_solution_hydrogens geom
_atom_sites_solution_primary direct
_atom_sites_solution_secondary difmap
_cell_angle_alpha 90
_cell_angle_beta 91.2350(10)
_cell_angle_gamma 90
_cell_formula_units_Z 4
_cell_length_a 10.4187(6)
_cell_length_b 19.6076(12)
_cell_length_c 10.9402(6)
_cell_measurement_reflns_used 9299
_cell_measurement_temperature 100.(2)
_cell_measurement_theta_max 28.29
_cell_measurement_theta_min 2.79
_cell_volume 2234.4(2)
_computing_cell_refinement 'SAINT V7.68A (Bruker AXS, 2009)'
_computing_data_collection 'Bruker Instrument Service v2011.12.3.0'
_computing_data_reduction 'SAINT V7.68A (Bruker AXS, 2009)'
_computing_molecular_graphics 'Bruker SHELXTL'
_computing_publication_material 'Bruker SHELXTL'
_computing_structure_refinement 'SHELXL-97 (Sheldrick, 2008)'
_computing_structure_solution 'SHELXS-97 (Sheldrick, 2008)'
_diffrn_ambient_temperature 100.(2)
_diffrn_detector_area_resol_mean 8.3333
_diffrn_measured_fraction_theta_full 0.994
_diffrn_measured_fraction_theta_max 0.994
_diffrn_measurement_device_type 'Bruker APEX-II CCD'
_diffrn_measurement_method '\f and \w scans'
_diffrn_radiation_monochromator graphite
_diffrn_radiation_source 'sealed tube'
_diffrn_radiation_type MoK\a
_diffrn_radiation_wavelength 0.71073
_diffrn_reflns_av_R_equivalents 0.0170
_diffrn_reflns_av_sigmaI/netI 0.0131
_diffrn_reflns_limit_h_max 13
_diffrn_reflns_limit_h_min -13
_diffrn_reflns_limit_k_max 26
_diffrn_reflns_limit_k_min -26
_diffrn_reflns_limit_l_max 14
_diffrn_reflns_limit_l_min -6
_diffrn_reflns_number 28813
_diffrn_reflns_theta_full 28.30
_diffrn_reflns_theta_max 28.30
_diffrn_reflns_theta_min 2.08
_exptl_absorpt_coefficient_mu 3.803
_exptl_absorpt_correction_T_max 0.70
_exptl_absorpt_correction_T_min 0.46
_exptl_absorpt_correction_type multi-scan
_exptl_absorpt_process_details 'SADABS V2008/1 (Bruker AXS)'
_exptl_crystal_colour colourless
_exptl_crystal_density_diffrn 1.679
_exptl_crystal_density_method 'not measured'
_exptl_crystal_description block
_exptl_crystal_F_000 1132
_exptl_crystal_size_max 0.24
_exptl_crystal_size_mid 0.15
_exptl_crystal_size_min 0.10
_refine_diff_density_max 0.560
_refine_diff_density_min -0.794
_refine_ls_extinction_method none
_refine_ls_goodness_of_fit_ref 1.089
_refine_ls_hydrogen_treatment mixed
_refine_ls_matrix_type full
_refine_ls_number_parameters 279
_refine_ls_number_reflns 5517
_refine_ls_number_restraints 9
_refine_ls_restrained_S_all 1.090
_refine_ls_R_factor_all 0.0183
_refine_ls_R_factor_gt 0.0149
_refine_ls_shift/su_max 0.060
_refine_ls_shift/su_mean 0.001
_refine_ls_structure_factor_coef Fsqd
_refine_ls_weighting_details 'calc w=1/[\s^2^(Fo^2^)+(0.0080P)^2^+2.7324P] where P=(Fo^2^+2Fc^2^)/3'
_refine_ls_weighting_scheme calc
_refine_ls_wR_factor_gt 0.0312
_refine_ls_wR_factor_ref 0.0326
_reflns_number_gt 5055
_reflns_number_total 5517
_reflns_threshold_expression >2sigma(I)
_cod_data_source_file jp4093282_si_002.cif
_cod_data_source_block I
_cod_database_code 1513089

loop_
_space_group_symop_operation_xyz
'x, y, z'
'-x+1/2, y+1/2, -z+1/2'
'-x, -y, -z'
'x-1/2, -y-1/2, z-1/2'

loop_
_atom_site_type_symbol
_atom_site_label
_atom_site_fract_x
_atom_site_fract_y
_atom_site_fract_z
_atom_site_U_iso_or_equiv
_atom_site_adp_type
_atom_site_calc_flag
_atom_site_refinement_flags
_atom_site_occupancy
C C1 0.42560(17) 0.16001(10) 0.03558(15) 0.0134(3) Uani d . 1
C C2 0.3858(2) 0.17791(10) -0.09382(16) 0.0188(4) Uani d . 1
H H2A 0.4504 0.1611 -0.1502 0.028 Uiso calc R 1
H H2B 0.3783 0.2275 -0.1017 0.028 Uiso calc R 1
H H2C 0.3027 0.1567 -0.1137 0.028 Uiso calc R 1
C C3 0.45836(18) 0.21307(10) 0.11561(16) 0.0156(4) Uani d . 1
H H3 0.4514 0.2585 0.0859 0.019 Uiso calc R 1
C C4 0.50091(17) 0.20361(9) 0.23699(16) 0.0142(3) Uani d . 1
C C5 0.5393(2) 0.26517(10) 0.31227(18) 0.0210(4) Uani d . 1
H H5A 0.4835 0.2688 0.3829 0.032 Uiso calc R 1
H H5B 0.5307 0.3064 0.2621 0.032 Uiso calc R 1
H H5C 0.6287 0.2603 0.3407 0.032 Uiso calc R 1
C C6 0.16587(18) 0.14757(9) 0.27346(16) 0.0147(3) Uani d . 1
C C7 0.0585(2) 0.18372(11) 0.20424(18) 0.0229(4) Uani d . 1
H H7A 0.0772 0.1842 0.1168 0.034 Uiso calc R 1
H H7B 0.0515 0.2307 0.2341 0.034 Uiso calc R 1
H H7C -0.0225 0.1597 0.217 0.034 Uiso calc R 1
C C8 0.19949(19) 0.17066(10) 0.39129(16) 0.0161(4) Uani d . 1
H H8 0.1624 0.2121 0.4186 0.019 Uiso calc R 1
C C9 0.28420(17) 0.13643(9) 0.47090(15) 0.0135(3) Uani d . 1
C C10 0.3072(2) 0.16464(10) 0.59739(16) 0.0200(4) Uani d . 1
H H10A 0.2718 0.1332 0.6577 0.03 Uiso calc R 1
H H10B 0.265 0.2091 0.6041 0.03 Uiso calc R 1
H H10C 0.3996 0.17 0.6128 0.03 Uiso calc R 1
C C11 0.31979(17) -0.11463(9) 0.33459(16) 0.0141(3) Uani d . 1
C C12 0.3022(2) -0.16244(10) 0.44113(17) 0.0216(4) Uani d . 1
H H12A 0.3819 -0.1646 0.4902 0.032 Uiso calc R 1
H H12B 0.2806 -0.2081 0.4105 0.032 Uiso calc R 1
H H12C 0.2325 -0.1457 0.4919 0.032 Uiso calc R 1
C C13 0.28641(18) -0.13642(10) 0.21658(17) 0.0174(4) Uani d . 1
H H13 0.2664 -0.1832 0.2045 0.021 Uiso calc R 1
C C14 0.28088(17) -0.09268(10) 0.11491(16) 0.0150(3) Uani d . 1
C C15 0.2353(2) -0.12120(11) -0.00683(17) 0.0213(4) Uani d . 1
H H15A 0.1488 -0.1041 -0.0261 0.032 Uiso calc R 1
H H15B 0.2335 -0.1711 -0.0026 0.032 Uiso calc R 1
H H15C 0.294 -0.1068 -0.0707 0.032 Uiso calc R 1
C C16 0.0970(2) -0.00155(12) 0.6990(2) 0.0284(5) Uani d . 1
H H16A 0.0726 -0.0412 0.7495 0.034 Uiso calc R 1
H H16B 0.1447 -0.0188 0.628 0.034 Uiso calc R 1
C C17 -0.0217(2) 0.03404(15) 0.6543(2) 0.0375(6) Uani d . 1
H H17A -0.0692 0.0511 0.7243 0.056 Uiso calc R 1
H H17B -0.0756 0.002 0.6075 0.056 Uiso calc R 1
H H17C 0.002 0.0723 0.6018 0.056 Uiso calc R 1
Er Er1 0.413433(7) 0.04242(4) 0.253981(6) 0.00978(2) Uani d . 1
H H1W 0.5777(19) -0.0333(10) 0.0862(11) 0.015 Uiso d D 1
H H2W 0.6481(12) -0.0221(11) 0.1846(17) 0.015 Uiso d D 1
H H3W 0.607(2) -0.0173(6) 0.4159(18) 0.015 Uiso d D 1
H H4W 0.602(2) 0.0469(8) 0.4513(14) 0.015 Uiso d D 1
H H5W 0.1298(18) 0.0657(11) 0.0656(13) 0.015 Uiso d D 1
H H6W 0.1486(16) 0.0315(11) -0.0342(17) 0.015 Uiso d D 1
O O1 0.42698(13) 0.09687(7) 0.06263(11) 0.0144(3) Uani d . 1
O O2 0.50965(13) 0.14624(7) 0.28940(11) 0.0161(3) Uani d . 1
O O3 0.21789(12) 0.09745(7) 0.22079(11) 0.0151(3) Uani d . 1
O O4 0.34344(13) 0.08177(7) 0.44530(11) 0.0152(3) Uani d . 1
O O5 0.36225(13) -0.05556(6) 0.36188(11) 0.0146(3) Uani d . 1
O O6 0.30673(13) -0.02952(6) 0.11801(11) 0.0157(3) Uani d . 1
O O7 0.57597(13) -0.01681(7) 0.15515(11) 0.0175(3) Uani d D 1
O O8 0.59070(13) 0.02174(7) 0.39156(11) 0.0132(2) Uani d D 1
O O9 0.17883(14) 0.04250(8) 0.76988(13) 0.0249(3) Uani d . 1
H H9 0.1462 0.0495 0.8383 0.037 Uiso calc R 1
O O10 0.0947(2) 0.05113(11) 0.00209(15) 0.0476(5) Uani d D 1

loop_
_atom_site_aniso_label
_atom_site_aniso_U_11
_atom_site_aniso_U_22
_atom_site_aniso_U_33
_atom_site_aniso_U_12
_atom_site_aniso_U_13
_atom_site_aniso_U_23
C1 0.0110(8) 0.0170(9) 0.0123(7) 0.0028(7) 0.0021(6) 0.0029(6)
C2 0.0235(10) 0.0200(10) 0.0128(8) 0.0042(8) -0.0017(7) 0.0046(7)
C3 0.0188(9) 0.0119(9) 0.0160(8) 0.0010(7) -0.0009(7) 0.0039(6)
C4 0.0130(8) 0.0137(9) 0.0161(8) -0.0017(7) 0.0005(6) 0.0007(6)
C5 0.0281(11) 0.0124(9) 0.0222(9) -0.0034(8) -0.0061(8) 0.0002(7)
C6 0.0148(9) 0.0132(9) 0.0159(8) -0.0002(7) -0.0008(6) 0.0024(6)
C7 0.0240(11) 0.0196(10) 0.0248(9) 0.0072(8) -0.0075(8) -0.0022(8)
C8 0.0203(9) 0.0117(9) 0.0163(8) 0.0031(7) 0.0009(7) -0.0018(6)
C9 0.0156(9) 0.0131(9) 0.0118(7) -0.0018(7) 0.0032(6) -0.0006(6)
C10 0.0282(11) 0.0195(10) 0.0123(8) 0.0029(8) -0.0011(7) -0.0039(7)
C11 0.0119(8) 0.0125(9) 0.0179(8) -0.0005(7) -0.0009(6) 0.0004(6)
C12 0.0278(11) 0.0172(10) 0.0198(9) -0.0072(8) -0.0020(8) 0.0038(7)
C13 0.0200(10) 0.0122(9) 0.0199(8) -0.0036(7) -0.0015(7) -0.0029(7)
C14 0.0102(8) 0.0180(9) 0.0169(8) 0.0008(7) -0.0004(6) -0.0059(7)
C15 0.0225(10) 0.0242(11) 0.0170(8) -0.0024(8) -0.0043(7) -0.0071(7)
C16 0.0258(11) 0.0277(12) 0.0316(11) -0.0002(9) -0.0035(9) -0.0037(9)
C17 0.0229(11) 0.0552(17) 0.0342(12) 0.0088(11) -0.0047(9) -0.0094(11)
Er1 0.01263(4) 0.00896(4) 0.00768(3) 0.00081(3) -0.00108(2) -0.00009(3)
O1 0.0193(7) 0.0131(6) 0.0108(5) 0.0022(5) -0.0001(5) 0.0012(5)
O2 0.0214(7) 0.0125(6) 0.0143(6) -0.0013(5) -0.0033(5) 0.0014(5)
O3 0.0168(7) 0.0151(6) 0.0132(6) 0.0020(5) -0.0016(5) -0.0020(5)
O4 0.0209(7) 0.0134(6) 0.0112(5) 0.0033(5) 0.0007(5) -0.0002(5)
O5 0.0189(7) 0.0112(6) 0.0136(6) -0.0023(5) -0.0024(5) 0.0000(4)
O6 0.0198(7) 0.0135(7) 0.0135(6) 0.0010(5) -0.0034(5) -0.0018(5)
O7 0.0188(7) 0.0231(7) 0.0106(6) 0.0075(6) -0.0025(5) -0.0038(5)
O8 0.0171(6) 0.0122(6) 0.0104(5) 0.0010(5) -0.0019(5) -0.0008(4)
O9 0.0193(7) 0.0304(8) 0.0250(7) -0.0023(7) 0.0004(6) -0.0040(6)
O10 0.0680(14) 0.0567(13) 0.0184(8) -0.0326(11) 0.0083(8) -0.0145(8)

loop_
_atom_type_symbol
_atom_type_description
_atom_type_scat_dispersion_real
_atom_type_scat_dispersion_imag
_atom_type_scat_source
C C 0.0033 0.0016 'International Tables Vol C Tables 4.2.6.8 and 6.1.1.4'
H H 0.0000 0.0000 'International Tables Vol C Tables 4.2.6.8 and 6.1.1.4'
O O 0.0106 0.0060 'International Tables Vol C Tables 4.2.6.8 and 6.1.1.4'
Er Er -0.2586 4.9576 'International Tables Vol C Tables 4.2.6.8 and 6.1.1.4'

loop_
_geom_angle_atom_site_label_1
_geom_angle_atom_site_label_2
_geom_angle_atom_site_label_3
_geom_angle
O1 C1 C3 125.24(16)
O1 C1 C2 116.50(16)
C3 C1 C2 118.26(16)
C1 C2 H2A 109.5
C1 C2 H2B 109.5
H2A C2 H2B 109.5
C1 C2 H2C 109.5
H2A C2 H2C 109.5
H2B C2 H2C 109.5
C1 C3 C4 124.23(17)
C1 C3 H3 117.9
C4 C3 H3 117.9
O2 C4 C3 124.38(17)
O2 C4 C5 116.61(15)
C3 C4 C5 119.02(16)
C4 C5 H5A 109.5
C4 C5 H5B 109.5
H5A C5 H5B 109.5
C4 C5 H5C 109.5
H5A C5 H5C 109.5
H5B C5 H5C 109.5
O3 C6 C8 124.56(17)
O3 C6 C7 117.03(16)
C8 C6 C7 118.40(17)
C6 C7 H7A 109.5
C6 C7 H7B 109.5
H7A C7 H7B 109.5
C6 C7 H7C 109.5
H7A C7 H7C 109.5
H7B C7 H7C 109.5
C9 C8 C6 123.98(17)
C9 C8 H8 118.0
C6 C8 H8 118.0
O4 C9 C8 124.79(16)
O4 C9 C10 116.38(16)
C8 C9 C10 118.82(16)
C9 C10 H10A 109.5
C9 C10 H10B 109.5
H10A C10 H10B 109.5
C9 C10 H10C 109.5
H10A C10 H10C 109.5
H10B C10 H10C 109.5
O5 C11 C13 124.99(17)
O5 C11 C12 115.55(16)
C13 C11 C12 119.44(16)
C11 C12 H12A 109.5
C11 C12 H12B 109.5
H12A C12 H12B 109.5
C11 C12 H12C 109.5
H12A C12 H12C 109.5
H12B C12 H12C 109.5
C11 C13 C14 123.39(17)
C11 C13 H13 118.3
C14 C13 H13 118.3
O6 C14 C13 124.76(16)
O6 C14 C15 116.58(17)
C13 C14 C15 118.59(17)
C14 C15 H15A 109.5
C14 C15 H15B 109.5
H15A C15 H15B 109.5
C14 C15 H15C 109.5
H15A C15 H15C 109.5
H15B C15 H15C 109.5
O9 C16 C17 112.02(19)
O9 C16 H16A 109.2
C17 C16 H16A 109.2
O9 C16 H16B 109.2
C17 C16 H16B 109.2
H16A C16 H16B 107.9
C16 C17 H17A 109.5
C16 C17 H17B 109.5
H17A C17 H17B 109.5
C16 C17 H17C 109.5
H17A C17 H17C 109.5
H17B C17 H17C 109.5
O2 Er1 O6 148.11(4)
O2 Er1 O5 138.67(4)
O6 Er1 O5 73.17(4)
O2 Er1 O3 89.59(5)
O6 Er1 O3 77.04(4)
O5 Er1 O3 104.66(5)
O2 Er1 O7 101.56(5)
O6 Er1 O7 75.10(5)
O5 Er1 O7 90.04(5)
O3 Er1 O7 143.01(4)
O2 Er1 O1 73.40(4)
O6 Er1 O1 75.08(4)
O5 Er1 O1 147.65(4)
O3 Er1 O1 73.76(4)
O7 Er1 O1 75.90(5)
O2 Er1 O4 72.72(5)
O6 Er1 O4 127.96(5)
O5 Er1 O4 75.00(4)
O3 Er1 O4 72.58(4)
O7 Er1 O4 144.40(4)
O1 Er1 O4 131.68(4)
O2 Er1 O8 73.50(4)
O6 Er1 O8 130.86(4)
O5 Er1 O8 73.90(4)
O3 Er1 O8 146.97(4)
O7 Er1 O8 69.49(4)
O1 Er1 O8 125.13(4)
O4 Er1 O8 75.32(4)
C1 O1 Er1 130.28(11)
C4 O2 Er1 133.18(11)
C6 O3 Er1 132.10(11)
C9 O4 Er1 129.18(11)
C11 O5 Er1 135.70(11)
C14 O6 Er1 135.29(11)
Er1 O7 H1W 130.6(14)
Er1 O7 H2W 123.3(14)
H1W O7 H2W 105.9(17)
Er1 O8 H3W 120.7(15)
Er1 O8 H4W 119.3(15)
H3W O8 H4W 105.9(16)
C16 O9 H9 109.5
H5W O10 H6W 106.4(18)

loop_
_geom_bond_atom_site_label_1
_geom_bond_atom_site_label_2
_geom_bond_distance
C1 O1 1.273(2)
C1 C3 1.397(3)
C1 C2 1.508(2)
C2 H2A 0.98
C2 H2B 0.98
C2 H2C 0.98
C3 C4 1.403(2)
C3 H3 0.95
C4 O2 1.265(2)
C4 C5 1.510(3)
C5 H5A 0.98
C5 H5B 0.98
C5 H5C 0.98
C6 O3 1.267(2)
C6 C8 1.404(2)
C6 C7 1.513(3)
C7 H7A 0.98
C7 H7B 0.98
C7 H7C 0.98
C8 C9 1.398(3)
C8 H8 0.95
C9 O4 1.271(2)
C9 C10 1.505(2)
C10 H10A 0.98
C10 H10B 0.98
C10 H10C 0.98
C11 O5 1.273(2)
C11 C13 1.397(2)
C11 C12 1.510(3)
C12 H12A 0.98
C12 H12B 0.98
C12 H12C 0.98
C13 C14 1.405(3)
C13 H13 0.95
C14 O6 1.268(2)
C14 C15 1.512(2)
C15 H15A 0.98
C15 H15B 0.98
C15 H15C 0.98
C16 O9 1.430(3)
C16 C17 1.493(3)
C16 H16A 0.99
C16 H16B 0.99
C17 H17A 0.98
C17 H17B 0.98
C17 H17C 0.98
Er1 O2 2.2983(13)
Er1 O6 2.3167(12)
Er1 O5 2.3229(12)
Er1 O3 2.3270(13)
Er1 O7 2.3376(13)
Er1 O1 2.3569(12)
Er1 O4 2.3609(12)
Er1 O8 2.3919(12)
O7 H1W 0.821(9)
O7 H2W 0.818(9)
O8 H3W 0.826(9)
O8 H4W 0.824(9)
O9 H9 0.84
O10 H5W 0.829(9)
O10 H6W 0.795(9)

loop_
_geom_hbond_atom_site_label_D
_geom_hbond_atom_site_label_H
_geom_hbond_atom_site_label_A
_geom_hbond_site_symmetry_A
_geom_hbond_distance_DH
_geom_hbond_distance_HA
_geom_hbond_distance_DA
_geom_hbond_angle_DHA
O9 H9 O10 1_556 0.84 1.88 2.710(2) 168.7
O8 H4W O5 3_656 0.824(9) 2.078(14) 2.8106(17) 148.0(18)
O8 H3W O4 3_656 0.826(9) 2.034(14) 2.7791(18) 149.7(18)
O7 H2W O9 3_656 0.818(9) 1.903(10) 2.713(2) 171.(2)
O7 H1W O1 3_655 0.821(9) 2.051(11) 2.8528(18) 165.(2)
O10 H5W O3 . 0.829(9) 2.011(10) 2.840(2) 178.(2)

loop_
_geom_torsion_atom_site_label_1
_geom_torsion_atom_site_label_2
_geom_torsion_atom_site_label_3
_geom_torsion_atom_site_label_4
_geom_torsion
O1 C1 C3 C4 1.8(3)
C2 C1 C3 C4 -177.89(18)
C1 C3 C4 O2 -2.9(3)
C1 C3 C4 C5 177.12(18)
O3 C6 C8 C9 -7.8(3)
C7 C6 C8 C9 171.03(18)
C6 C8 C9 O4 2.1(3)
C6 C8 C9 C10 -176.89(18)
O5 C11 C13 C14 -8.1(3)
C12 C11 C13 C14 170.00(18)
C11 C13 C14 O6 1.0(3)
C11 C13 C14 C15 -176.12(18)
C3 C1 O1 Er1 22.9(3)
C2 C1 O1 Er1 -157.39(12)
O2 Er1 O1 C1 -29.74(15)
O6 Er1 O1 C1 145.35(16)
O5 Er1 O1 C1 156.66(14)
O3 Er1 O1 C1 64.79(15)
O7 Er1 O1 C1 -136.63(16)
O4 Er1 O1 C1 17.38(18)
O8 Er1 O1 C1 -84.83(16)
C3 C4 O2 Er1 -22.3(3)
C5 C4 O2 Er1 157.61(13)
O6 Er1 O2 C4 21.0(2)
O5 Er1 O2 C4 -155.12(15)
O3 Er1 O2 C4 -43.10(17)
O7 Er1 O2 C4 101.37(17)
O1 Er1 O2 C4 30.06(16)
O4 Er1 O2 C4 -114.96(17)
O8 Er1 O2 C4 165.68(17)
C8 C6 O3 Er1 -20.0(3)
C7 C6 O3 Er1 161.20(13)
O2 Er1 O3 C6 -39.86(16)
O6 Er1 O3 C6 169.34(16)
O5 Er1 O3 C6 100.89(16)
O7 Er1 O3 C6 -148.73(15)
O1 Er1 O3 C6 -112.67(16)
O4 Er1 O3 C6 32.14(15)
O8 Er1 O3 C6 18.0(2)
C8 C9 O4 Er1 29.7(3)
C10 C9 O4 Er1 -151.24(13)
O2 Er1 O4 C9 58.73(15)
O6 Er1 O4 C9 -93.54(16)
O5 Er1 O4 C9 -147.43(16)
O3 Er1 O4 C9 -36.42(15)
O7 Er1 O4 C9 144.48(14)
O1 Er1 O4 C9 11.38(18)
O8 Er1 O4 C9 135.67(16)
C13 C11 O5 Er1 -2.0(3)
C12 C11 O5 Er1 179.76(13)
O2 Er1 O5 C11 -171.41(15)
O6 Er1 O5 C11 10.70(16)
O3 Er1 O5 C11 81.96(17)
O7 Er1 O5 C11 -63.70(17)
O1 Er1 O5 C11 -0.7(2)
O4 Er1 O5 C11 148.98(18)
O8 Er1 O5 C11 -132.30(18)
C13 C14 O6 Er1 16.9(3)
C15 C14 O6 Er1 -165.95(13)
O2 Er1 O6 C14 164.42(15)
O5 Er1 O6 C14 -18.22(16)
O3 Er1 O6 C14 -128.14(17)
O7 Er1 O6 C14 76.44(17)
O1 Er1 O6 C14 155.49(18)
O4 Er1 O6 C14 -72.84(18)
O8 Er1 O6 C14 31.64(19)
